data_4063992
loop_
_publ_author_name
'Sen, Sakya S.'
'Ghadwal, Rajendra S.'
'Kratzert, Daniel'
'Stern, Daniel'
'Roesky, Herbert W.'
'Stalke, Dietmar'

_publ_section_title
;
 Synthesis and Structure of [{PhC(NtBu)2}2Ge2(\m-S)2Cl2] and a Germanium
 Dithiocarboxylate Analogue
;
_journal_issue 5
_journal_name_full Organometallics
_journal_page_first 1030
_journal_paper_doi 10.1021/om101074j
_journal_volume 30
_journal_year 2011
_chemical_formula_sum 'C38 H62 Cl2 Ge2 N4 O2 S2'
_chemical_formula_weight 887.12
_chemical_name_systematic
; 
 ? 
;
_space_group_IT_number 14
_symmetry_cell_setting monoclinic
_symmetry_space_group_name_Hall '-P 2yn'
_symmetry_space_group_name_H-M 'P 1 21/n 1'
_atom_sites_solution_hydrogens geom
_atom_sites_solution_primary direct
_atom_sites_solution_secondary difmap
_audit_creation_method SHELXL-97
_cell_angle_alpha 90.00
_cell_angle_beta 96.3220(10)
_cell_angle_gamma 90.00
_cell_formula_units_Z 2
_cell_length_a 8.8939(7)
_cell_length_b 16.7399(14)
_cell_length_c 14.4141(12)
_cell_measurement_reflns_used 9981
_cell_measurement_temperature 100(2)
_cell_measurement_theta_max 26.037
_cell_measurement_theta_min 2.571
_cell_volume 2133.0(3)
_computing_cell_refinement 'SAINT V7.61A (BRUKER, 2008'
_computing_data_collection 'APEX 2.2-0 (BRUKER, 2008)'
_computing_data_reduction 'SAINT V7.61A (BRUKER, 2008'
_computing_molecular_graphics 'XP in SHELXTL Sheldrick, 2008)'
_computing_publication_material 'XP in SHELXTL Sheldrick, 2008)'
_computing_structure_refinement 'SHELXL in SHELXTL  (Sheldrick, 2008)'
_computing_structure_solution 'SHELXS in SHELXTL (Sheldrick, 2008)'
_diffrn_ambient_temperature 100(2)
_diffrn_measured_fraction_theta_full 0.999
_diffrn_measured_fraction_theta_max 0.999
_diffrn_measurement_device_type 'Bruker APEXII Quasar'
_diffrn_measurement_method 'omega scans'
_diffrn_radiation_monochromator 'multilayer mirror optics'
_diffrn_radiation_source 'micro-focus sealed tube'
_diffrn_radiation_type MoK\a
_diffrn_radiation_wavelength 0.71073
_diffrn_reflns_av_R_equivalents 0.0140
_diffrn_reflns_av_sigmaI/netI 0.0065
_diffrn_reflns_limit_h_max 10
_diffrn_reflns_limit_h_min -10
_diffrn_reflns_limit_k_max 20
_diffrn_reflns_limit_k_min 0
_diffrn_reflns_limit_l_max 17
_diffrn_reflns_limit_l_min 0
_diffrn_reflns_number 43618
_diffrn_reflns_theta_full 26.04
_diffrn_reflns_theta_max 26.04
_diffrn_reflns_theta_min 2.43
_exptl_absorpt_coefficient_mu 1.669
_exptl_absorpt_correction_T_max 0.4293
_exptl_absorpt_correction_T_min 0.3808
_exptl_absorpt_correction_type multi-scan
_exptl_absorpt_process_details 'SADABS 2008/2 (Sheldrick, 2008)'
_exptl_crystal_colour yellow
_exptl_crystal_density_diffrn 1.381
_exptl_crystal_density_method 'not measured'
_exptl_crystal_description block
_exptl_crystal_F_000 928
_exptl_crystal_size_max 0.2
_exptl_crystal_size_mid 0.19
_exptl_crystal_size_min 0.11
_refine_diff_density_max 0.307
_refine_diff_density_min -0.192
_refine_diff_density_rms 0.041
_refine_ls_extinction_method none
_refine_ls_goodness_of_fit_ref 1.046
_refine_ls_hydrogen_treatment constr
_refine_ls_matrix_type full
_refine_ls_number_parameters 260
_refine_ls_number_reflns 4198
_refine_ls_number_restraints 116
_refine_ls_restrained_S_all 1.043
_refine_ls_R_factor_all 0.0183
_refine_ls_R_factor_gt 0.0177
_refine_ls_shift/su_max 0.004
_refine_ls_shift/su_mean 0.000
_refine_ls_structure_factor_coef Fsqd
_refine_ls_weighting_details 'calc w=1/[\s^2^(Fo^2^)+(0.0240P)^2^+1.1086P] where P=(Fo^2^+2Fc^2^)/3'
_refine_ls_weighting_scheme calc
_refine_ls_wR_factor_gt 0.0470
_refine_ls_wR_factor_ref 0.0473
_reflns_number_gt 4078
_reflns_number_total 4198
_reflns_threshold_expression >2sigma(I)
_cod_data_source_file om101074j_si_002.cif
_cod_data_source_block p21n
_cod_original_sg_symbol_Hall -P2yn
_cod_original_sg_symbol_H-M P2(1)/n
_cod_database_code 4063992

loop_
_symmetry_equiv_pos_as_xyz
'x, y, z'
'-x+1/2, y+1/2, -z+1/2'
'-x, -y, -z'
'x-1/2, -y-1/2, z-1/2'

loop_
_atom_site_label
_atom_site_type_symbol
_atom_site_fract_x
_atom_site_fract_y
_atom_site_fract_z
_atom_site_U_iso_or_equiv
_atom_site_adp_type
_atom_site_occupancy
_atom_site_symmetry_multiplicity
_atom_site_calc_flag
_atom_site_refinement_flags
_atom_site_disorder_assembly
_atom_site_disorder_group
Ge1 Ge 0.497071(14) 1.018985(8) 0.892579(8) 0.01501(5) Uani 1 1 d . . .
Cl1 Cl 0.66691(4) 1.10439(2) 0.85110(2) 0.02384(8) Uani 1 1 d . . .
S1 S 0.44998(4) 1.089590(19) 1.02300(2) 0.01933(7) Uani 1 1 d . . .
N1 N 0.50257(12) 0.95327(7) 0.77074(7) 0.0173(2) Uani 1 1 d . . .
N2 N 0.31187(12) 1.02126(6) 0.80986(7) 0.0169(2) Uani 1 1 d . . .
C1 C 0.35917(14) 0.96859(7) 0.74797(8) 0.0162(2) Uani 1 1 d . . .
C2 C 0.25859(14) 0.93040(8) 0.67080(9) 0.0178(2) Uani 1 1 d . . .
C3 C 0.24094(15) 0.96199(9) 0.58109(9) 0.0227(3) Uani 1 1 d . . .
H3 H 0.2950 1.0086 0.5671 0.027 Uiso 1 1 calc R . .
C4 C 0.14402(16) 0.92516(10) 0.51203(10) 0.0286(3) Uani 1 1 d . . .
H4 H 0.1317 0.9468 0.4507 0.034 Uiso 1 1 calc R . .
C5 C 0.06516(16) 0.85713(10) 0.53182(10) 0.0294(3) Uani 1 1 d . . .
H5 H -0.0012 0.8323 0.4842 0.035 Uiso 1 1 calc R . .
C6 C 0.08303(15) 0.82527(9) 0.62104(10) 0.0262(3) Uani 1 1 d . . .
H6 H 0.0292 0.7784 0.6346 0.031 Uiso 1 1 calc R . .
C7 C 0.17949(15) 0.86171(8) 0.69057(9) 0.0214(3) Uani 1 1 d . . .
H7 H 0.1917 0.8398 0.7518 0.026 Uiso 1 1 calc R . .
C8 C 0.60814(14) 0.90275(8) 0.72356(9) 0.0201(3) Uani 1 1 d . . .
C9 C 0.75812(16) 0.90275(10) 0.78547(11) 0.0319(3) Uani 1 1 d . . .
H9A H 0.7925 0.9579 0.7966 0.048 Uiso 1 1 calc R . .
H9B H 0.8336 0.8732 0.7545 0.048 Uiso 1 1 calc R . .
H9C H 0.7449 0.8772 0.8452 0.048 Uiso 1 1 calc R . .
C10 C 0.63386(19) 0.94049(12) 0.63018(11) 0.0392(4) Uani 1 1 d . . .
H10A H 0.5393 0.9393 0.5883 0.059 Uiso 1 1 calc R . .
H10B H 0.7119 0.9104 0.6021 0.059 Uiso 1 1 calc R . .
H10C H 0.6668 0.9960 0.6402 0.059 Uiso 1 1 calc R . .
C11 C 0.55231(18) 0.81741(9) 0.71110(14) 0.0393(4) Uani 1 1 d . . .
H11A H 0.5271 0.7967 0.7710 0.059 Uiso 1 1 calc R . .
H11B H 0.6317 0.7843 0.6887 0.059 Uiso 1 1 calc R . .
H11C H 0.4621 0.8161 0.6655 0.059 Uiso 1 1 calc R . .
C12 C 0.16285(14) 1.05967(8) 0.81759(9) 0.0191(3) Uani 1 1 d . . .
C13 C 0.09035(16) 1.01957(9) 0.89651(10) 0.0270(3) Uani 1 1 d . . .
H13A H 0.0734 0.9629 0.8819 0.041 Uiso 1 1 calc R . .
H13B H -0.0066 1.0454 0.9036 0.041 Uiso 1 1 calc R . .
H13C H 0.1576 1.0246 0.9548 0.041 Uiso 1 1 calc R . .
C14 C 0.19282(17) 1.14807(8) 0.83826(11) 0.0293(3) Uani 1 1 d . . .
H14A H 0.2618 1.1534 0.8958 0.044 Uiso 1 1 calc R . .
H14B H 0.0972 1.1750 0.8459 0.044 Uiso 1 1 calc R . .
H14C H 0.2387 1.1725 0.7864 0.044 Uiso 1 1 calc R . .
C15 C 0.05511(15) 1.05596(9) 0.72701(10) 0.0247(3) Uani 1 1 d . . .
H15A H 0.1051 1.0786 0.6757 0.037 Uiso 1 1 calc R . .
H15B H -0.0366 1.0867 0.7346 0.037 Uiso 1 1 calc R . .
H15C H 0.0279 1.0002 0.7128 0.037 Uiso 1 1 calc R . .
O1 O 0.3122(8) 0.1740(3) 0.5855(4) 0.0414(11) Uani 0.576(9) 1 d PDU A 1
C16 C 0.3029(2) 0.25154(11) 0.54211(12) 0.0401(4) Uani 0.576(9) 1 d PDU A 1
H16A H 0.2393 0.2879 0.5754 0.048 Uiso 0.576(9) 1 calc PR A 1
H16B H 0.2588 0.2474 0.4762 0.048 Uiso 0.576(9) 1 calc PR A 1
C17 C 0.4615(2) 0.28183(12) 0.54798(14) 0.0517(5) Uani 0.576(9) 1 d PDU A 1
H17A H 0.4846 0.3027 0.4869 0.062 Uiso 0.576(9) 1 calc PR A 1
H17B H 0.4784 0.3248 0.5951 0.062 Uiso 0.576(9) 1 calc PR A 1
C18 C 0.5532(4) 0.2130(2) 0.5751(4) 0.0487(12) Uani 0.576(9) 1 d PDU A 1
H18A H 0.6520 0.2291 0.6083 0.058 Uiso 0.576(9) 1 calc PR A 1
H18B H 0.5710 0.1803 0.5201 0.058 Uiso 0.576(9) 1 calc PR A 1
C19 C 0.4610(8) 0.1688(5) 0.6379(6) 0.061(2) Uani 0.576(9) 1 d PD A 1
H19A H 0.4949 0.1127 0.6465 0.074 Uiso 0.576(9) 1 calc PR A 1
H19B H 0.4634 0.1951 0.6996 0.074 Uiso 0.576(9) 1 calc PR A 1
O1' O 0.2985(11) 0.1926(6) 0.6096(7) 0.060(3) Uani 0.424(9) 1 d PDU A 2
C16' C 0.3029(2) 0.25154(11) 0.54211(12) 0.0401(4) Uani 0.424(9) 1 d PDU A 2
H16C H 0.2329 0.2956 0.5535 0.048 Uiso 0.424(9) 1 calc PR A 2
H16D H 0.2721 0.2292 0.4793 0.048 Uiso 0.424(9) 1 calc PR A 2
C17' C 0.4615(2) 0.28183(12) 0.54798(14) 0.0517(5) Uani 0.424(9) 1 d PDU A 2
H17C H 0.4673 0.3385 0.5679 0.062 Uiso 0.424(9) 1 calc PR A 2
H17D H 0.5028 0.2767 0.4872 0.062 Uiso 0.424(9) 1 calc PR A 2
C18' C 0.5505(5) 0.2249(3) 0.6255(5) 0.0406(15) Uani 0.424(9) 1 d PDU A 2
H18C H 0.6537 0.2119 0.6105 0.049 Uiso 0.424(9) 1 calc PR A 2
H18D H 0.5556 0.2482 0.6889 0.049 Uiso 0.424(9) 1 calc PR A 2
C19' C 0.4479(13) 0.1548(6) 0.6143(9) 0.064(3) Uani 0.424(9) 1 d PD A 2
H19C H 0.4604 0.1251 0.5563 0.076 Uiso 0.424(9) 1 calc PR A 2
H19D H 0.4651 0.1182 0.6683 0.076 Uiso 0.424(9) 1 calc PR A 2

loop_
_atom_site_aniso_label
_atom_site_aniso_U_11
_atom_site_aniso_U_22
_atom_site_aniso_U_33
_atom_site_aniso_U_23
_atom_site_aniso_U_13
_atom_site_aniso_U_12
Ge1 0.01274(7) 0.01760(8) 0.01408(8) -0.00130(5) -0.00134(5) -0.00043(5)
Cl1 0.02014(16) 0.02568(17) 0.02578(16) -0.00083(12) 0.00283(12) -0.00679(12)
S1 0.02324(16) 0.01796(15) 0.01610(15) -0.00202(11) -0.00092(12) 0.00253(12)
N1 0.0146(5) 0.0222(5) 0.0148(5) -0.0038(4) 0.0004(4) -0.0005(4)
N2 0.0131(5) 0.0214(5) 0.0156(5) -0.0015(4) -0.0019(4) 0.0012(4)
C1 0.0162(6) 0.0183(6) 0.0139(6) 0.0021(5) 0.0011(5) -0.0024(5)
C2 0.0138(6) 0.0224(6) 0.0166(6) -0.0026(5) -0.0007(5) 0.0005(5)
C3 0.0191(6) 0.0299(7) 0.0188(6) 0.0006(5) 0.0006(5) -0.0028(5)
C4 0.0248(7) 0.0434(9) 0.0165(6) -0.0004(6) -0.0026(5) -0.0016(6)
C5 0.0215(7) 0.0392(8) 0.0254(7) -0.0097(6) -0.0064(6) -0.0044(6)
C6 0.0195(6) 0.0256(7) 0.0328(7) -0.0043(6) -0.0005(6) -0.0040(5)
C7 0.0179(6) 0.0246(7) 0.0210(6) 0.0000(5) -0.0007(5) -0.0001(5)
C8 0.0157(6) 0.0251(7) 0.0199(6) -0.0055(5) 0.0036(5) 0.0004(5)
C9 0.0168(7) 0.0465(9) 0.0318(8) -0.0132(7) 0.0006(6) 0.0064(6)
C10 0.0336(8) 0.0591(11) 0.0274(8) 0.0067(8) 0.0155(7) 0.0131(8)
C11 0.0247(8) 0.0265(8) 0.0684(12) -0.0144(8) 0.0123(8) -0.0008(6)
C12 0.0140(6) 0.0227(6) 0.0198(6) -0.0008(5) -0.0014(5) 0.0042(5)
C13 0.0168(7) 0.0414(9) 0.0229(7) 0.0006(6) 0.0025(5) -0.0006(6)
C14 0.0303(8) 0.0221(7) 0.0333(8) -0.0014(6) -0.0067(6) 0.0077(6)
C15 0.0174(6) 0.0324(8) 0.0229(7) -0.0003(6) -0.0043(5) 0.0063(6)
O1 0.0352(19) 0.0457(18) 0.042(3) 0.0168(16) -0.0021(17) -0.0127(14)
C16 0.0434(9) 0.0407(9) 0.0349(9) 0.0029(7) -0.0012(7) 0.0062(7)
C17 0.0605(12) 0.0439(11) 0.0498(11) 0.0102(9) 0.0018(9) -0.0199(9)
C18 0.0312(16) 0.062(2) 0.051(3) -0.033(2) -0.0032(17) 0.0068(15)
C19 0.042(3) 0.063(4) 0.069(5) 0.032(4) -0.038(3) -0.010(3)
O1' 0.035(3) 0.096(6) 0.047(4) 0.035(4) -0.001(3) -0.011(3)
C16' 0.0434(9) 0.0407(9) 0.0349(9) 0.0029(7) -0.0012(7) 0.0062(7)
C17' 0.0605(12) 0.0439(11) 0.0498(11) 0.0102(9) 0.0018(9) -0.0199(9)
C18' 0.034(2) 0.036(3) 0.050(4) -0.005(2) -0.002(2) -0.0096(18)
C19' 0.078(6) 0.058(4) 0.045(5) 0.026(3) -0.040(4) -0.040(4)

loop_
_atom_type_symbol
_atom_type_description
_atom_type_scat_dispersion_real
_atom_type_scat_dispersion_imag
_atom_type_scat_source
C C 0.0033 0.0016 'International Tables Vol C Tables 4.2.6.8 and 6.1.1.4'
H H 0.0000 0.0000 'International Tables Vol C Tables 4.2.6.8 and 6.1.1.4'
N N 0.0061 0.0033 'International Tables Vol C Tables 4.2.6.8 and 6.1.1.4'
S S 0.1246 0.1234 'International Tables Vol C Tables 4.2.6.8 and 6.1.1.4'
Cl Cl 0.1484 0.1585 'International Tables Vol C Tables 4.2.6.8 and 6.1.1.4'
Ge Ge 0.1547 1.8001 'International Tables Vol C Tables 4.2.6.8 and 6.1.1.4'
O O 0.0106 0.0060 'International Tables Vol C Tables 4.2.6.8 and 6.1.1.4'

loop_
_geom_angle_atom_site_label_1
_geom_angle_atom_site_label_2
_geom_angle_atom_site_label_3
_geom_angle
_geom_angle_site_symmetry_1
_geom_angle_site_symmetry_3
N2 Ge1 N1 65.48(4) . .
N2 Ge1 S1 118.27(3) . 3_677
N1 Ge1 S1 90.37(3) . 3_677
N2 Ge1 Cl1 112.55(3) . .
N1 Ge1 Cl1 91.92(3) . .
S1 Ge1 Cl1 124.808(14) 3_677 .
N2 Ge1 S1 106.02(3) . .
N1 Ge1 S1 170.89(3) . .
S1 Ge1 S1 91.121(13) 3_677 .
Cl1 Ge1 S1 94.599(14) . .
S1 Ge1 C1 103.99(3) 3_677 .
Cl1 Ge1 C1 106.61(3) . .
S1 Ge1 C1 138.95(3) . .
Ge1 S1 Ge1 88.881(13) 3_677 .
C1 N1 C8 130.27(11) . .
C1 N1 Ge1 89.73(8) . .
C8 N1 Ge1 139.87(8) . .
C1 N2 C12 132.42(11) . .
C1 N2 Ge1 95.08(8) . .
C12 N2 Ge1 132.12(8) . .
N1 C1 N2 109.13(11) . .
N1 C1 C2 126.26(11) . .
N2 C1 C2 124.47(11) . .
N1 C1 Ge1 58.02(6) . .
N2 C1 Ge1 51.51(6) . .
C2 C1 Ge1 170.03(9) . .
C3 C2 C7 119.76(12) . .
C3 C2 C1 121.84(12) . .
C7 C2 C1 118.40(11) . .
C4 C3 C2 119.73(13) . .
C4 C3 H3 120.1 . .
C2 C3 H3 120.1 . .
C5 C4 C3 120.46(13) . .
C5 C4 H4 119.8 . .
C3 C4 H4 119.8 . .
C4 C5 C6 119.96(13) . .
C4 C5 H5 120.0 . .
C6 C5 H5 120.0 . .
C5 C6 C7 120.02(13) . .
C5 C6 H6 120.0 . .
C7 C6 H6 120.0 . .
C6 C7 C2 120.08(13) . .
C6 C7 H7 120.0 . .
C2 C7 H7 120.0 . .
N1 C8 C11 112.07(11) . .
N1 C8 C9 106.83(10) . .
C11 C8 C9 108.90(13) . .
N1 C8 C10 109.41(11) . .
C11 C8 C10 111.36(13) . .
C9 C8 C10 108.09(12) . .
C8 C9 H9A 109.5 . .
C8 C9 H9B 109.5 . .
H9A C9 H9B 109.5 . .
C8 C9 H9C 109.5 . .
H9A C9 H9C 109.5 . .
H9B C9 H9C 109.5 . .
C8 C10 H10A 109.5 . .
C8 C10 H10B 109.5 . .
H10A C10 H10B 109.5 . .
C8 C10 H10C 109.5 . .
H10A C10 H10C 109.5 . .
H10B C10 H10C 109.5 . .
C8 C11 H11A 109.5 . .
C8 C11 H11B 109.5 . .
H11A C11 H11B 109.5 . .
C8 C11 H11C 109.5 . .
H11A C11 H11C 109.5 . .
H11B C11 H11C 109.5 . .
N2 C12 C13 108.61(10) . .
N2 C12 C14 107.18(11) . .
C13 C12 C14 111.12(12) . .
N2 C12 C15 113.39(11) . .
C13 C12 C15 109.98(11) . .
C14 C12 C15 106.54(11) . .
C12 C13 H13A 109.5 . .
C12 C13 H13B 109.5 . .
H13A C13 H13B 109.5 . .
C12 C13 H13C 109.5 . .
H13A C13 H13C 109.5 . .
H13B C13 H13C 109.5 . .
C12 C14 H14A 109.5 . .
C12 C14 H14B 109.5 . .
H14A C14 H14B 109.5 . .
C12 C14 H14C 109.5 . .
H14A C14 H14C 109.5 . .
H14B C14 H14C 109.5 . .
C12 C15 H15A 109.5 . .
C12 C15 H15B 109.5 . .
H15A C15 H15B 109.5 . .
C12 C15 H15C 109.5 . .
H15A C15 H15C 109.5 . .
H15B C15 H15C 109.5 . .
C16 O1 C19 106.5(5) . .
O1 C16 C17 105.9(3) . .
O1 C16 H16A 110.6 . .
C17 C16 H16A 110.6 . .
O1 C16 H16B 110.6 . .
C17 C16 H16B 110.6 . .
H16A C16 H16B 108.7 . .
C18 C17 C16 104.3(2) . .
C18 C17 H17A 110.9 . .
C16 C17 H17A 110.9 . .
C18 C17 H17B 110.9 . .
C16 C17 H17B 110.9 . .
H17A C17 H17B 108.9 . .
C17 C18 C19 103.3(4) . .
C17 C18 H18A 111.1 . .
C19 C18 H18A 111.1 . .
C17 C18 H18B 111.1 . .
C19 C18 H18B 111.1 . .
H18A C18 H18B 109.1 . .
O1 C19 C18 100.8(6) . .
O1 C19 H19A 111.6 . .
C18 C19 H19A 111.6 . .
O1 C19 H19B 111.6 . .
C18 C19 H19B 111.6 . .
H19A C19 H19B 109.4 . .
C19' C18' H18C 112.1 . .
C19' C18' H18D 112.1 . .
H18C C18' H18D 109.8 . .
O1' C19' C18' 102.0(9) . .
O1' C19' H19C 111.4 . .
C18' C19' H19C 111.4 . .
O1' C19' H19D 111.4 . .
C18' C19' H19D 111.4 . .
H19C C19' H19D 109.2 . .

loop_
_geom_bond_atom_site_label_1
_geom_bond_atom_site_label_2
_geom_bond_distance
_geom_bond_site_symmetry_2
Ge1 N2 1.9245(11) .
Ge1 N1 2.0774(10) .
Ge1 S1 2.2090(4) 3_677
Ge1 Cl1 2.2096(4) .
Ge1 S1 2.2978(4) .
Ge1 C1 2.4490(13) .
S1 Ge1 2.2090(4) 3_677
N1 C1 1.3069(17) .
N1 C8 1.4832(16) .
N2 C1 1.3538(16) .
N2 C12 1.4882(16) .
C1 C2 1.4924(17) .
C2 C3 1.3899(18) .
C2 C7 1.3937(19) .
C3 C4 1.3875(19) .
C3 H3 0.9500 .
C4 C5 1.384(2) .
C4 H4 0.9500 .
C5 C6 1.385(2) .
C5 H5 0.9500 .
C6 C7 1.3868(19) .
C6 H6 0.9500 .
C7 H7 0.9500 .
C8 C11 1.517(2) .
C8 C9 1.5210(19) .
C8 C10 1.527(2) .
C9 H9A 0.9800 .
C9 H9B 0.9800 .
C9 H9C 0.9800 .
C10 H10A 0.9800 .
C10 H10B 0.9800 .
C10 H10C 0.9800 .
C11 H11A 0.9800 .
C11 H11B 0.9800 .
C11 H11C 0.9800 .
C12 C13 1.5238(19) .
C12 C14 1.5271(19) .
C12 C15 1.5334(17) .
C13 H13A 0.9800 .
C13 H13B 0.9800 .
C13 H13C 0.9800 .
C14 H14A 0.9800 .
C14 H14B 0.9800 .
C14 H14C 0.9800 .
C15 H15A 0.9800 .
C15 H15B 0.9800 .
C15 H15C 0.9800 .
O1 C16 1.440(6) .
O1 C19 1.452(8) .
C16 C17 1.492(3) .
C16 H16A 0.9900 .
C16 H16B 0.9900 .
C17 C18 1.440(4) .
C17 H17A 0.9900 .
C17 H17B 0.9900 .
C18 C19 1.484(9) .
C18 H18A 0.9900 .
C18 H18B 0.9900 .
C19 H19A 0.9900 .
C19 H19B 0.9900 .
O1' C19' 1.466(12) .
C18' C19' 1.484(9) .
C18' H18C 0.9900 .
C18' H18D 0.9900 .
C19' H19C 0.9900 .
C19' H19D 0.9900 .

loop_
_geom_torsion_atom_site_label_1
_geom_torsion_atom_site_label_2
_geom_torsion_atom_site_label_3
_geom_torsion_atom_site_label_4
_geom_torsion
_geom_torsion_site_symmetry_1
_geom_torsion_site_symmetry_4
S1 Ge1 S1 Ge1 0.0 3_677 3_677
Cl1 Ge1 S1 Ge1 -125.053(14) . 3_677
C1 Ge1 S1 Ge1 113.00(4) . 3_677
N2 Ge1 N1 C1 -4.89(7) . .
Cl1 Ge1 N1 C1 -118.87(7) . .
N2 Ge1 N1 C8 179.51(15) . .
Cl1 Ge1 N1 C8 65.52(13) . .
C1 Ge1 N1 C8 -175.61(18) . .
N1 Ge1 N2 C1 4.73(7) . .
S1 Ge1 N2 C1 -71.55(8) 3_677 .
Cl1 Ge1 N2 C1 86.13(7) . .
S1 Ge1 N2 C1 -171.77(7) . .
N1 Ge1 N2 C12 178.13(12) . .
S1 Ge1 N2 C12 101.85(11) 3_677 .
Cl1 Ge1 N2 C12 -100.47(11) . .
S1 Ge1 N2 C12 1.63(12) . .
C1 Ge1 N2 C12 173.40(16) . .
C8 N1 C1 N2 -177.01(12) . .
Ge1 N1 C1 N2 6.70(10) . .
C8 N1 C1 C2 7.2(2) . .
Ge1 N1 C1 C2 -169.11(11) . .
C8 N1 C1 Ge1 176.29(15) . .
C12 N2 C1 N1 179.37(12) . .
Ge1 N2 C1 N1 -7.26(11) . .
C12 N2 C1 C2 -4.7(2) . .
Ge1 N2 C1 C2 168.63(11) . .
C12 N2 C1 Ge1 -173.37(16) . .
N2 Ge1 C1 N1 171.91(12) . .
S1 Ge1 C1 N1 -67.52(8) 3_677 .
Cl1 Ge1 C1 N1 65.97(8) . .
S1 Ge1 C1 N1 -176.00(6) . .
N1 Ge1 C1 N2 -171.91(12) . .
S1 Ge1 C1 N2 120.57(7) 3_677 .
Cl1 Ge1 C1 N2 -105.94(7) . .
S1 Ge1 C1 N2 12.09(10) . .
N1 C1 C2 C3 -90.29(17) . .
N2 C1 C2 C3 94.52(16) . .
N1 C1 C2 C7 90.49(16) . .
N2 C1 C2 C7 -84.69(16) . .
C7 C2 C3 C4 0.4(2) . .
C1 C2 C3 C4 -178.84(13) . .
C2 C3 C4 C5 -0.1(2) . .
C3 C4 C5 C6 -0.2(2) . .
C4 C5 C6 C7 0.2(2) . .
C5 C6 C7 C2 0.0(2) . .
C3 C2 C7 C6 -0.3(2) . .
C1 C2 C7 C6 178.95(12) . .
C1 N1 C8 C11 -56.96(19) . .
Ge1 N1 C8 C11 117.28(14) . .
C1 N1 C8 C9 -176.17(13) . .
Ge1 N1 C8 C9 -1.93(19) . .
C1 N1 C8 C10 67.06(18) . .
Ge1 N1 C8 C10 -118.70(14) . .
C1 N2 C12 C13 104.69(15) . .
Ge1 N2 C12 C13 -66.38(14) . .
C1 N2 C12 C14 -135.16(14) . .
Ge1 N2 C12 C14 53.76(15) . .
C1 N2 C12 C15 -17.88(19) . .
Ge1 N2 C12 C15 171.04(9) . .
C19 O1 C16 C17 15.5(6) . .
O1 C16 C17 C18 12.5(3) . .
C16 C17 C18 C19 -34.9(6) . .
C16 O1 C19 C18 -36.3(8) . .
C17 C18 C19 O1 44.0(8) . .
